data_4330780
loop_
_publ_author_name
'Shuao Wang'
'T. Gannon Parker'
'Daniel J. Grant'
'Juan Diwu'
'Evgeny V. Alekseev'
'Wulf Depmeier'
'Laura Gagliardi'
'Thomas E. Albrecht-Schmitt'

_publ_section_title
;
 Elucidation of Tetraboric Acid with a New Borate Fundamental Building
 Block in a Chiral Uranyl Fluoroborate
;
_journal_name_full 'Inorganic Chemistry'
_journal_page_first 11211
_journal_page_last 11213
_journal_paper_doi 10.1021/ic300741s
_journal_volume 51
_journal_year 2012
_chemical_formula_moiety Ag[(UO2)B5O8(OH)F]
_chemical_formula_sum 'Ag B5 F O11 U'
_chemical_formula_weight 594.95
_chemical_name_common 'Silver Uranyl Fluoroborate'
_chemical_name_systematic
; 
 ? 
;
_space_group_IT_number 14
_symmetry_cell_setting monoclinic
_symmetry_space_group_name_Hall '-P 2yn'
_symmetry_space_group_name_H-M 'P 1 21/n 1'
_atom_sites_solution_hydrogens none
_atom_sites_solution_primary direct
_atom_sites_solution_secondary difmap
_audit_creation_method SHELXL-97
_cell_angle_alpha 90.00
_cell_angle_beta 90.4610(10)
_cell_angle_gamma 90.00
_cell_formula_units_Z 4
_cell_length_a 6.43270(10)
_cell_length_b 12.8884(3)
_cell_length_c 10.5986(2)
_cell_measurement_reflns_used 2009
_cell_measurement_temperature 100(2)
_cell_measurement_theta_max 27.49
_cell_measurement_theta_min 2.49
_cell_volume 878.67(3)
_computing_cell_refinement 'smart saint'
_computing_data_collection smart
_computing_data_reduction SAINT
_computing_molecular_graphics 'SHELXP-97 (Sheldrick, 1997)'
_computing_publication_material 'SHELXCIF-97 (Sheldrick, 2000)'
_computing_structure_refinement 'SHELXL-97 (Sheldrick, 1997)'
_computing_structure_solution 'SHELXS-97 (Sheldrick, 1990)'
_diffrn_ambient_temperature 100(2)
_diffrn_detector_area_resol_mean 0
_diffrn_measured_fraction_theta_full 0.995
_diffrn_measured_fraction_theta_max 0.995
_diffrn_measurement_device_type 'Quazar optics'
_diffrn_measurement_method '0.5 wide w/ exposures'
_diffrn_radiation_monochromator graphite
_diffrn_radiation_source 'Imus microfocused'
_diffrn_radiation_type MoK\a
_diffrn_radiation_wavelength 0.71073
_diffrn_reflns_av_R_equivalents 0.0420
_diffrn_reflns_av_sigmaI/netI 0.0425
_diffrn_reflns_limit_h_max 8
_diffrn_reflns_limit_h_min -7
_diffrn_reflns_limit_k_max 15
_diffrn_reflns_limit_k_min -16
_diffrn_reflns_limit_l_max 11
_diffrn_reflns_limit_l_min -13
_diffrn_reflns_number 8028
_diffrn_reflns_theta_full 27.49
_diffrn_reflns_theta_max 27.49
_diffrn_reflns_theta_min 2.49
_exptl_absorpt_coefficient_mu 20.714
_exptl_absorpt_correction_T_max 0.847
_exptl_absorpt_correction_T_min 0.272
_exptl_absorpt_correction_type numerical
_exptl_absorpt_process_details SHELTXPREP
_exptl_crystal_colour Light-Yellow
_exptl_crystal_density_diffrn 4.497
_exptl_crystal_density_meas ?
_exptl_crystal_description Tablet
_exptl_crystal_F_000 1044
_exptl_crystal_size_max 0.067
_exptl_crystal_size_mid 0.066
_exptl_crystal_size_min 0.008
_refine_diff_density_max 1.456
_refine_diff_density_min -1.278
_refine_diff_density_rms 0.276
_refine_ls_extinction_coef 0.00036(9)
_refine_ls_extinction_expression Fc^*^=kFc[1+0.001xFc^2^\l^3^/sin(2\q)]^-1/4^
_refine_ls_extinction_method SHELXL
_refine_ls_goodness_of_fit_ref 1.043
_refine_ls_hydrogen_treatment none
_refine_ls_matrix_type full
_refine_ls_number_parameters 174
_refine_ls_number_reflns 2009
_refine_ls_number_restraints 30
_refine_ls_restrained_S_all 1.036
_refine_ls_R_factor_all 0.0331
_refine_ls_R_factor_gt 0.0250
_refine_ls_shift/su_max 0.003
_refine_ls_shift/su_mean 0.000
_refine_ls_structure_factor_coef Fsqd
_refine_ls_weighting_details 'calc w=1/[\s^2^(Fo^2^)+(0.0189P)^2^+1.2287P] where P=(Fo^2^+2Fc^2^)/3'
_refine_ls_weighting_scheme calc
_refine_ls_wR_factor_gt 0.0476
_refine_ls_wR_factor_ref 0.0501
_reflns_number_gt 1748
_reflns_number_total 2009
_reflns_threshold_expression >2sigma(I)
_cod_data_source_file ic300741s_si_002_3.cif
_cod_data_source_block AgUBOF-1
_cod_depositor_comments
;
The following automatic conversions were performed:

'_exptl_crystal_density_meas' value 'N/A' was changed to '?' - the
value is perceived as not measured.

Automatic conversion script
Id: cif_fix_values 3008 2015-01-20 13:52:24Z robertas 
;
_cod_database_code 4330780

loop_
_symmetry_equiv_pos_as_xyz
'x, y, z'
'-x+1/2, y+1/2, -z+1/2'
'-x, -y, -z'
'x-1/2, -y-1/2, z-1/2'

loop_
_atom_site_label
_atom_site_type_symbol
_atom_site_fract_x
_atom_site_fract_y
_atom_site_fract_z
_atom_site_U_iso_or_equiv
_atom_site_adp_type
_atom_site_occupancy
_atom_site_symmetry_multiplicity
_atom_site_calc_flag
_atom_site_refinement_flags
U1 U 0.55758(3) 0.723682(17) 1.032766(18) 0.00539(8) Uani 1 1 d .
Ag1 Ag 0.42463(7) 0.97774(4) 0.83694(4) 0.01039(12) Uani 1 1 d .
B1 B 0.0236(10) 0.6995(5) 1.1021(6) 0.0045(12) Uani 1 1 d U
B2 B 0.5553(10) 0.8102(5) 1.3672(6) 0.0051(12) Uani 1 1 d U
B3 B 0.7559(10) 0.6673(5) 0.7142(6) 0.0058(13) Uani 1 1 d U
B4 B 0.8981(10) 0.8267(5) 1.2641(6) 0.0073(14) Uani 1 1 d .
B5 B -0.0446(10) 1.0164(5) 0.8335(6) 0.0094(14) Uani 1 1 d .
O1 O 0.2135(6) 0.7603(3) 1.1085(3) 0.0060(9) Uani 1 1 d .
O2 O 0.4701(6) 0.8106(3) 1.2477(3) 0.0063(9) Uani 1 1 d U
O3 O 0.6056(6) 0.6853(3) 0.8140(3) 0.0052(8) Uani 1 1 d .
O4 O 0.2676(6) 0.6838(3) 0.8769(3) 0.0072(8) Uani 1 1 d U
O5 O 0.9354(6) 0.6953(3) 0.9721(3) 0.0074(9) Uani 1 1 d .
O6 O 0.5757(6) 0.8559(3) 0.9840(3) 0.0082(9) Uani 1 1 d .
O7 O 0.8500(6) 0.7451(3) 1.1720(4) 0.0076(9) Uani 1 1 d .
O8 O 0.1274(6) 1.0691(3) 0.7939(3) 0.0072(9) Uani 1 1 d .
O9 O 0.5447(6) 0.5939(3) 1.0833(4) 0.0094(9) Uani 1 1 d .
O10 O 0.7388(6) 0.5593(3) 0.6706(4) 0.0067(9) Uani 1 1 d .
O11 O -0.0123(6) 0.9199(3) 0.8806(4) 0.0080(9) Uani 1 1 d .
F1 F 0.0626(5) 0.5972(3) 1.1423(3) 0.0097(7) Uani 1 1 d .

loop_
_atom_site_aniso_label
_atom_site_aniso_U_11
_atom_site_aniso_U_22
_atom_site_aniso_U_33
_atom_site_aniso_U_23
_atom_site_aniso_U_13
_atom_site_aniso_U_12
U1 0.00384(12) 0.00807(13) 0.00426(11) -0.00013(8) 0.00017(8) -0.00010(9)
Ag1 0.0067(2) 0.0114(2) 0.0130(2) 0.00241(18) 0.00009(17) 0.00179(19)
B1 0.0044(19) 0.0045(19) 0.0047(18) -0.0017(15) -0.0001(16) 0.0011(16)
B2 0.0049(19) 0.0043(19) 0.0060(19) 0.0002(16) -0.0019(16) 0.0003(16)
B3 0.002(3) 0.007(3) 0.008(3) -0.002(2) 0.000(2) -0.001(2)
B4 0.006(3) 0.010(3) 0.005(3) 0.003(2) 0.000(3) 0.002(3)
B5 0.007(3) 0.012(4) 0.010(3) -0.001(3) 0.003(3) 0.004(3)
O1 0.004(2) 0.011(2) 0.0025(18) -0.0011(15) -0.0016(16) -0.0009(17)
O2 0.0019(18) 0.0100(19) 0.0070(18) -0.0011(15) -0.0001(15) 0.0007(16)
O3 0.0029(19) 0.008(2) 0.0052(18) -0.0008(15) -0.0025(15) 0.0002(17)
O4 0.0042(18) 0.013(2) 0.0042(17) -0.0001(15) -0.0019(15) 0.0009(17)
O5 0.005(2) 0.009(2) 0.008(2) -0.0010(16) -0.0010(16) 0.0015(17)
O6 0.008(2) 0.012(2) 0.0045(18) -0.0010(16) -0.0029(16) 0.0016(18)
O7 0.002(2) 0.014(2) 0.0069(19) -0.0010(16) 0.0006(16) 0.0001(17)
O8 0.007(2) 0.007(2) 0.0082(19) 0.0011(16) 0.0000(16) 0.0006(18)
O9 0.007(2) 0.013(2) 0.0077(19) 0.0011(17) -0.0025(16) 0.0044(18)
O10 0.007(2) 0.004(2) 0.0096(19) -0.0002(16) 0.0023(16) -0.0016(17)
O11 0.005(2) 0.004(2) 0.015(2) 0.0026(17) 0.0030(16) 0.0005(18)
F1 0.0049(16) 0.0125(18) 0.0116(17) 0.0029(14) -0.0019(14) 0.0015(15)

loop_
_atom_type_symbol
_atom_type_description
_atom_type_scat_dispersion_real
_atom_type_scat_dispersion_imag
_atom_type_scat_source
B B 0.0013 0.0007 'International Tables Vol C Tables 4.2.6.8 and 6.1.1.4'
O O 0.0106 0.0060 'International Tables Vol C Tables 4.2.6.8 and 6.1.1.4'
F F 0.0171 0.0103 'International Tables Vol C Tables 4.2.6.8 and 6.1.1.4'
Ag Ag -0.8971 1.1015 'International Tables Vol C Tables 4.2.6.8 and 6.1.1.4'
U U -9.6767 9.6646 'International Tables Vol C Tables 4.2.6.8 and 6.1.1.4'

loop_
_geom_angle_atom_site_label_1
_geom_angle_atom_site_label_2
_geom_angle_atom_site_label_3
_geom_angle
_geom_angle_site_symmetry_1
_geom_angle_site_symmetry_3
O9 U1 O6 178.64(19) . .
O9 U1 O3 96.03(15) . .
O6 U1 O3 84.71(15) . .
O9 U1 O7 87.76(17) . .
O6 U1 O7 90.88(17) . .
O3 U1 O7 120.88(13) . .
O9 U1 O1 92.24(15) . .
O6 U1 O1 88.39(15) . .
O3 U1 O1 119.33(14) . .
O7 U1 O1 119.42(13) . .
O9 U1 O4 88.25(17) . .
O6 U1 O4 93.11(16) . .
O3 U1 O4 55.01(12) . .
O7 U1 O4 173.89(12) . .
O1 U1 O4 65.37(12) . .
O9 U1 O5 89.30(15) . .
O6 U1 O5 89.95(15) . .
O3 U1 O5 66.08(13) . .
O7 U1 O5 54.97(12) . .
O1 U1 O5 174.14(13) . .
O4 U1 O5 120.36(12) . .
O9 U1 O2 97.59(14) . .
O6 U1 O2 81.80(14) . .
O3 U1 O2 165.21(13) . .
O7 U1 O2 65.56(12) . .
O1 U1 O2 54.42(13) . .
O4 U1 O2 119.62(12) . .
O5 U1 O2 119.76(13) . .
O9 U1 B3 102.25(16) . 4_576
O6 U1 B3 77.79(16) . 4_576
O3 U1 B3 141.78(16) . 4_576
O7 U1 B3 93.35(16) . 4_576
O1 U1 B3 28.02(16) . 4_576
O4 U1 B3 92.02(16) . 4_576
O5 U1 B3 146.15(16) . 4_576
O2 U1 B3 27.92(16) . 4_576
O9 U1 B4 93.69(19) . 4_575
O6 U1 B4 87.48(18) . 4_575
O3 U1 B4 26.83(14) . 4_575
O7 U1 B4 147.66(14) . 4_575
O1 U1 B4 92.82(15) . 4_575
O4 U1 B4 28.23(13) . 4_575
O5 U1 B4 92.72(15) . 4_575
O2 U1 B4 145.54(15) . 4_575
B3 U1 B4 117.72(18) 4_576 4_575
O9 U1 B1 83.10(18) . 1_655
O6 U1 B1 95.71(18) . 1_655
O3 U1 B1 94.40(14) . 1_655
O7 U1 B1 27.40(13) . 1_655
O1 U1 B1 146.27(14) . 1_655
O4 U1 B1 147.17(13) . 1_655
O5 U1 B1 28.48(13) . 1_655
O2 U1 B1 92.95(14) . 1_655
B3 U1 B1 120.75(17) 4_576 1_655
B4 U1 B1 120.75(16) 4_575 1_655
O8 Ag1 O10 121.24(14) . 2_656
O8 Ag1 O6 142.72(12) . .
O10 Ag1 O6 87.00(14) 2_656 .
O8 Ag1 F1 110.05(12) . 4_675
O10 Ag1 F1 79.19(12) 2_656 4_675
O6 Ag1 F1 98.09(12) . 4_675
F1 B1 O1 110.1(5) . .
F1 B1 O7 110.9(4) . 1_455
O1 B1 O7 113.8(5) . 1_455
F1 B1 O5 108.2(5) . 1_455
O1 B1 O5 112.2(4) . 1_455
O7 B1 O5 101.3(5) 1_455 1_455
F1 B1 U1 109.6(4) . 1_455
O1 B1 U1 140.3(4) . 1_455
O7 B1 U1 48.7(3) 1_455 1_455
O5 B1 U1 54.7(2) 1_455 1_455
O5 B2 O4 120.9(6) 4_576 4_676
O5 B2 O2 121.8(5) 4_576 .
O4 B2 O2 117.3(4) 4_676 .
O2 B3 O3 115.3(5) 4_675 .
O2 B3 O10 109.3(5) 4_675 .
O3 B3 O10 109.3(4) . .
O2 B3 O1 103.3(4) 4_675 4_675
O3 B3 O1 109.2(5) . 4_675
O10 B3 O1 110.2(5) . 4_675
O2 B3 U1 57.4(2) 4_675 4_675
O3 B3 U1 143.6(4) . 4_675
O10 B3 U1 106.3(3) . 4_675
O1 B3 U1 49.8(2) 4_675 4_675
O3 B4 O7 110.9(5) 4_676 .
O3 B4 O4 103.0(5) 4_676 4_676
O7 B4 O4 110.8(5) . 4_676
O3 B4 O8 110.4(5) 4_676 3_677
O7 B4 O8 110.5(5) . 3_677
O4 B4 O8 111.0(5) 4_676 3_677
O3 B4 U1 48.6(2) 4_676 4_676
O7 B4 U1 122.0(4) . 4_676
O4 B4 U1 54.5(3) 4_676 4_676
O8 B4 U1 127.4(4) 3_677 4_676
O11 B5 O10 121.3(5) . 2_556
O11 B5 O8 116.5(5) . .
O10 B5 O8 122.1(6) 2_556 .
B1 O1 B3 121.7(4) . 4_576
B1 O1 U1 130.8(3) . .
B3 O1 U1 102.2(3) 4_576 .
B2 O2 B3 126.7(4) . 4_576
B2 O2 U1 135.7(3) . .
B3 O2 U1 94.7(3) 4_576 .
B4 O3 B3 109.6(4) 4_575 .
B4 O3 U1 104.6(3) 4_575 .
B3 O3 U1 145.8(4) . .
B2 O4 B4 121.2(5) 4_575 4_575
B2 O4 U1 139.9(3) 4_575 .
B4 O4 U1 97.3(3) 4_575 .
B2 O5 B1 123.0(5) 4_675 1_655
B2 O5 U1 139.8(4) 4_675 .
B1 O5 U1 96.8(3) 1_655 .
U1 O6 Ag1 141.4(2) . .
B4 O7 B1 117.8(5) . 1_655
B4 O7 U1 130.7(4) . .
B1 O7 U1 103.9(3) 1_655 .
B5 O8 B4 119.3(5) . 3_677
B5 O8 Ag1 111.1(4) . .
B4 O8 Ag1 129.6(3) 3_677 .
B5 O10 B3 117.3(5) 2_546 .
B5 O10 Ag1 130.1(4) 2_546 2_646
B3 O10 Ag1 111.0(3) . 2_646
B1 F1 Ag1 124.0(3) . 4_576

loop_
_geom_bond_atom_site_label_1
_geom_bond_atom_site_label_2
_geom_bond_distance
_geom_bond_site_symmetry_2
U1 O9 1.758(4) .
U1 O6 1.785(4) .
U1 O3 2.394(3) .
U1 O7 2.397(4) .
U1 O1 2.407(4) .
U1 O4 2.534(4) .
U1 O5 2.545(4) .
U1 O2 2.604(3) .
U1 B3 3.082(6) 4_576
U1 B4 3.088(7) 4_575
U1 B1 3.096(7) 1_655
Ag1 O8 2.288(4) .
Ag1 O10 2.408(4) 2_656
Ag1 O6 2.411(4) .
Ag1 F1 2.450(3) 4_675
B1 F1 1.408(7) .
B1 O1 1.453(7) .
B1 O7 1.468(6) 1_455
B1 O5 1.487(8) 1_455
B1 U1 3.096(7) 1_455
B2 O5 1.360(6) 4_576
B2 O4 1.371(7) 4_676
B2 O2 1.376(8) .
B3 O2 1.448(8) 4_675
B3 O3 1.457(6) .
B3 O10 1.471(7) .
B3 O1 1.481(8) 4_675
B3 U1 3.082(6) 4_675
B4 O3 1.440(8) 4_676
B4 O7 1.466(8) .
B4 O4 1.473(6) 4_676
B4 O8 1.484(8) 3_677
B4 U1 3.088(7) 4_676
B5 O11 1.356(8) .
B5 O10 1.367(7) 2_556
B5 O8 1.367(7) .
O1 B3 1.482(8) 4_576
O2 B3 1.448(8) 4_576
O3 B4 1.440(8) 4_575
O4 B2 1.370(7) 4_575
O4 B4 1.473(6) 4_575
O5 B2 1.360(6) 4_675
O5 B1 1.487(8) 1_655
O7 B1 1.468(6) 1_655
O8 B4 1.484(8) 3_677
O10 B5 1.367(7) 2_546
O10 Ag1 2.408(4) 2_646
F1 Ag1 2.450(3) 4_576
